data_7714142
loop_
_publ_author_name
'Tatarin, Sergei V.'
'Meshcheriakova, Elizaveta A.'
'Kozyukhin, Sergey'
'Emets, Victor'
'Bezzubov, Stanislav'

_publ_section_title
;
 Rational design of efficient photosensitizers based on cyclometalated
 iridium(III) complexes with 2-arylbenzimidazole and aromatic 1,3-diketone
 ligands
;
_journal_name_full 'Dalton Transactions'
_journal_paper_doi 10.1039/D3DT02789A
_journal_year 2023
_chemical_formula_moiety 'C53 H35 Cl2 Ir N4 O4 S'
_chemical_formula_sum 'C53 H35 Cl2 Ir N4 O4 S'
_chemical_formula_weight 1087.01
_space_group_crystal_system monoclinic
_space_group_IT_number 14
_space_group_name_Hall '-P 2yn'
_space_group_name_H-M_alt 'P 1 21/n 1'
_atom_sites_solution_hydrogens mixed
_atom_sites_solution_primary dual
_audit_creation_date 2023-08-27
_audit_creation_method
;
Olex2 1.3
(compiled 2020.11.12 svn.r5f609507 for OlexSys, GUI svn.r6408)
;
_audit_update_record
;
2023-08-27 deposited with the CCDC.	2023-10-06 downloaded from the CCDC.
;
_cell_angle_alpha 90
_cell_angle_beta 90.525(2)
_cell_angle_gamma 90
_cell_formula_units_Z 4
_cell_length_a 13.2139(5)
_cell_length_b 24.0162(16)
_cell_length_c 13.8114(8)
_cell_measurement_reflns_used 9974
_cell_measurement_temperature 100.0
_cell_measurement_theta_max 25.29
_cell_measurement_theta_min 2.25
_cell_volume 4382.8(4)
_computing_cell_refinement 'SAINT V8.40A (Bruker, 2019)'
_computing_data_collection 'APEX3 v.2017.3_0 (Bruker AXS, 2017)'
_computing_data_reduction 'SAINT V8.40A (Bruker, 2019)'
_computing_molecular_graphics 'Olex2 1.3 (Dolomanov et al., 2009)'
_computing_publication_material 'Olex2 1.3 (Dolomanov et al., 2009)'
_computing_structure_refinement 'SHELXL 2018/3 (Sheldrick, 2015)'
_computing_structure_solution 'SHELXT  (Sheldrick, 2015)'
_diffrn_ambient_temperature 100.0
_diffrn_measured_fraction_theta_full 1.000
_diffrn_measured_fraction_theta_max 1.000
_diffrn_measurement_device_type 'Bruker D8 Venture'
_diffrn_measurement_method \w-scan
_diffrn_radiation_monochromator graphite
_diffrn_radiation_type MoK\a
_diffrn_radiation_wavelength 0.71073
_diffrn_reflns_av_unetI/netI 0.0303
_diffrn_reflns_Laue_measured_fraction_full 1.000
_diffrn_reflns_Laue_measured_fraction_max 1.000
_diffrn_reflns_limit_h_max 16
_diffrn_reflns_limit_h_min -16
_diffrn_reflns_limit_k_max 29
_diffrn_reflns_limit_k_min -29
_diffrn_reflns_limit_l_max 16
_diffrn_reflns_limit_l_min -16
_diffrn_reflns_number 8297
_diffrn_reflns_point_group_measured_fraction_full 1.000
_diffrn_reflns_point_group_measured_fraction_max 1.000
_diffrn_reflns_theta_full 25.242
_diffrn_reflns_theta_max 25.703
_diffrn_reflns_theta_min 1.701
_diffrn_source_current 1.4
_diffrn_source_power 0.07
_diffrn_source_target Mo
_diffrn_source_type 'fine-focus sealed X-ray tube'
_diffrn_source_voltage 50.0
_diffrn_standards_number 0
_exptl_absorpt_coefficient_mu 3.270
_exptl_absorpt_correction_T_max 0.8620
_exptl_absorpt_correction_T_min 0.7513
_exptl_absorpt_correction_type multi-scan
_exptl_absorpt_process_details
;
SADABS-2016/2 (Bruker,2016/2) was used for absorption correction.
wR2(int) was 0.0973 before and 0.0473 after correction.
The Ratio of minimum to maximum transmission is 0.8716.
The \l/2 correction factor is Not present.
;
_exptl_crystal_colour orange
_exptl_crystal_colour_primary orange
_exptl_crystal_density_diffrn 1.647
_exptl_crystal_description plate
_exptl_crystal_F_000 2160
_exptl_crystal_size_max 0.14
_exptl_crystal_size_mid 0.1
_exptl_crystal_size_min 0.01
_refine_diff_density_max 3.049
_refine_diff_density_min -2.274
_refine_diff_density_rms 0.154
_refine_ls_extinction_method none
_refine_ls_goodness_of_fit_ref 1.141
_refine_ls_hydrogen_treatment constr
_refine_ls_matrix_type full
_refine_ls_number_parameters 592
_refine_ls_number_reflns 8297
_refine_ls_number_restraints 257
_refine_ls_restrained_S_all 1.211
_refine_ls_R_factor_all 0.0797
_refine_ls_R_factor_gt 0.0649
_refine_ls_shift/su_max 0.000
_refine_ls_shift/su_mean 0.000
_refine_ls_structure_factor_coef Fsqd
_refine_ls_weighting_details 'w=1/[\s^2^(Fo^2^)+(0.0490P)^2^+48.5307P] where P=(Fo^2^+2Fc^2^)/3'
_refine_ls_weighting_scheme calc
_refine_ls_wR_factor_gt 0.1562
_refine_ls_wR_factor_ref 0.1637
_reflns_Friedel_coverage 0.000
_reflns_number_gt 6843
_reflns_number_total 8297
_reflns_threshold_expression 'I > 2\s(I)'
_cod_data_source_file d3dt02789a2.cif
_cod_data_source_block st319new_1_tw
_cod_database_code 7714142
_shelx_shelxl_version_number 2018/3
_shelx_space_group_comment
;
The symmetry employed for this shelxl refinement is uniquely defined
by the following loop, which should always be used as a source of
symmetry information in preference to the above space-group names.
They are only intended as comments.
;
_shelx_estimated_absorpt_t_max 0.968
_shelx_estimated_absorpt_t_min 0.657
_olex2_refinement_description
;
1. Twinned data refinement
 Scales: 0.9307(12)
 0.0693(12)
2. Fixed Uiso
 At 1.2 times of:
  All C(H) groups
 At 1.5 times of:
  All C(H,H,H) groups
3. Restrained distances
 S1-C52
 1.7 with sigma of 0.02
 C40-C41
 1.45 with sigma of 0.02
 C55-O5
 1.45 with sigma of 0.02
 C40-O2
 1.4 with sigma of 0.02
 O1-C40
 1.2 with sigma of 0.02
 C52-C51
 1.35 with sigma of 0.02
 C66-C29A
 1.35 with sigma of 0.02
 C52-C53
 1.35 with sigma of 0.02
 O5-C54
 1.45 with sigma of 0.02
 O2-C39
 1.5 with sigma of 0.02
 C50-C51
 1.35 with sigma of 0.02
 O5-C55
 1.4 with sigma of 0.02
 C55-O6
 1.2 with sigma of 0.02
 O6-O5
 2.5 with sigma of 0.04
 C49-C13A
 2.4 with sigma of 0.04
 S1-C52
 2.4 with sigma of 0.001
 C55-C54
 2.4 with sigma of 0.04
 O6-C54
 2.4 with sigma of 0.04
 N2-C8 \\sim N2-C56
 with sigma of 0.02
 N4-C71 \\sim N4-C27
 with sigma of 0.02
 C9A-C47 \\sim C46-C47
 with sigma of 0.02
4. Restrained planarity
 O5, C55, O6, C67
 with sigma of 0.1
 O6, C55, O5, C54
 with sigma of 0.1
5. Uiso/Uaniso restraints and constraints
C56 \\sim C59 \\sim C62 \\sim C61 \\sim C57 \\sim C58: within 2A with sigma of
0.02 and sigma for terminal atoms of 0.04 within 2A
C71 \\sim C60 \\sim C69 \\sim C0 \\sim C65 \\sim C70: within 2A with sigma of
0.02 and sigma for terminal atoms of 0.04 within 2A
C30 \\sim C31 \\sim C32 \\sim C27 \\sim C28 \\sim C29: within 2A with sigma of
0.02 and sigma for terminal atoms of 0.04 within 2A
C8 \\sim C9 \\sim C10 \\sim C11 \\sim C12 \\sim C13: within 2A with sigma of
0.04 and sigma for terminal atoms of 0.08 within 2A
Uanis(C45) \\sim Ueq, Uanis(C41) \\sim Ueq, Uanis(C42) \\sim Ueq, Uanis(C43)
\\sim Ueq, Uanis(C44) \\sim Ueq, Uanis(C46) \\sim Ueq, Uanis(O2) \\sim Ueq,
Uanis(O1) \\sim Ueq, Uanis(C39) \\sim Ueq, Uanis(C40) \\sim Ueq: with sigma of
0.05 and sigma for terminal atoms of 0.1
Uanis(C50) \\sim Ueq, Uanis(S1) \\sim Ueq, Uanis(C53) \\sim Ueq, Uanis(C52)
\\sim Ueq, Uanis(C51) \\sim Ueq: with sigma of 0.02 and sigma for terminal
atoms of 0.04
Uiso(C63) = Uiso(C64) = Uiso(C67) = Uiso(C13A) = Uiso(C68) = Uiso(C72) =
Uiso(O6) = Uiso(C55) = Uiso(O5) = Uiso(C54)
Uanis(C45) = Uanis(C41) = Uanis(C42) = Uanis(C43) = Uanis(C44) = Uanis(C46) =
Uanis(O2) = Uanis(O1) = Uanis(C39) = Uanis(C40)
Uanis(C50) = Uanis(C52) = Uanis(C51) = Uanis(C53) = Uanis(S1)
Uanis(C9A) = Uanis(C23A) = Uanis(C29A) = Uanis(C66) = Uanis(S22A)
6. Others
 Fixed Sof: C56(0.45) C59(0.45) H59(0.45) C62(0.45) H62(0.45) C61(0.45)
 H61(0.45) C57(0.45) H57(0.45) C58(0.45) H58(0.45) C71(0.5) C60(0.5) H60(0.5)
 C69(0.5) H69(0.5) C0(0.5) H0(0.5) C65(0.5) H65(0.5) C70(0.5) H70(0.5) C30(0.5)
 H30(0.5) C31(0.5) H31(0.5) C32(0.5) H32(0.5) C27(0.5) C28(0.5) H28(0.5)
 C29(0.5) H29(0.5) C8(0.55) C9(0.55) H9(0.55) C10(0.55) H10(0.55) C11(0.55)
 H11(0.55) C12(0.55) H12(0.55) C13(0.55) H13(0.55) C45(0.6) H45(0.6) C41(0.6)
 C42(0.6) H42(0.6) C43(0.6) H43(0.6) C44(0.6) H44(0.6) C46(0.6) O2(0.6) O1(0.6)
 C39(0.6) H39A(0.6) H39B(0.6) H39C(0.6) C40(0.6) C23A(0.4) H23A(0.4) S22A(0.4)
 C9A(0.4) C29A(0.4) H29A(0.4) C66(0.4) H66(0.4) C63(0.4) H63(0.4) C64(0.4)
 H64(0.4) C67(0.4) C13A(0.4) H13A(0.4) C68(0.4) C72(0.4) H72(0.4) C50(0.6)
 S1(0.6) C52(0.6) H52(0.6) C51(0.6) H51(0.6) O6(0.4) C55(0.4) O5(0.4) C53(0.6)
 H53(0.6) C54(0.4) H54A(0.4) H54B(0.4) H54C(0.4)
 Fixed X: C9A(0.105221) C51(-0.025512)
 Fixed Y: C9A(0.34911) C51(0.164221)
 Fixed Z: C9A(0.7586) C51(0.57307)
7.a Riding coordinates:
 C54(H54A,H54B,H54C)
7.b Aromatic/amide H refined with riding coordinates:
 C18(H18), C21(H21), C59(H59), C62(H62), C61(H61), C57(H57), C58(H58),
 C37(H37), C16(H16), C36(H36), C24(H24), C60(H60), C69(H69), C0(H0), C65(H65),
 C70(H70), C5(H5), C15(H15), C22(H22), C17(H17), C3(H3), C34(H34), C2(H2),
 C48(H48), C35(H35), C30(H30), C31(H31), C32(H32), C28(H28), C29(H29), C9(H9),
 C10(H10), C11(H11), C12(H12), C13(H13), C45(H45), C42(H42), C43(H43), C44(H44),
  C23A(H23A), C29A(H29A), C66(H66), C63(H63), C64(H64), C13A(H13A), C72(H72),
 C52(H52), C51(H51), C53(H53)
7.c Fitted hexagon refined as free rotating group:
 C56(C59,C62,C61,C57,C58), C71(C60,C69,C0,C65,C70), C30(C31,C32,C27,C28,C29),
 C8(C9,C10,C11,C12,C13), C45(C41,C42,C43,C44,C46), C63(C64,C67,C13A,C68,C72)
7.d Idealised Me refined as rotating group:
 C39(H39A,H39B,H39C)
;
_olex2_submission_special_instructions 'No special instructions were received'

loop_
_space_group_symop_operation_xyz
'x, y, z'
'-x+1/2, y+1/2, -z+1/2'
'-x, -y, -z'
'x-1/2, -y-1/2, z-1/2'

loop_
_atom_site_label
_atom_site_type_symbol
_atom_site_fract_x
_atom_site_fract_y
_atom_site_fract_z
_atom_site_U_iso_or_equiv
_atom_site_adp_type
_atom_site_occupancy
_atom_site_site_symmetry_order
_atom_site_calc_flag
_atom_site_refinement_flags_posn
_atom_site_refinement_flags_adp
_atom_site_refinement_flags_occupancy
_atom_site_disorder_assembly
_atom_site_disorder_group
Ir1 Ir 0.36945(3) 0.25460(2) 0.67538(3) 0.03921(13) Uani 1 1 d . . . . .
Cl02 Cl 0.6988(2) 0.45266(14) 0.7594(2) 0.0662(8) Uani 1 1 d . . . . .
Cl03 Cl 0.7023(2) 0.06202(14) 0.5764(2) 0.0672(8) Uani 1 1 d . . . . .
O3 O 0.2509(6) 0.1975(3) 0.6350(5) 0.059(2) Uani 1 1 d . . . . .
N3 N 0.3773(6) 0.2968(3) 0.5473(6) 0.0416(19) Uani 1 1 d . . . . .
N1 N 0.3856(6) 0.2108(3) 0.8017(6) 0.0392(18) Uani 1 1 d . . . . .
O4 O 0.2537(6) 0.3106(4) 0.7220(5) 0.058(2) Uani 1 1 d . . . . .
N2 N 0.4650(6) 0.1456(3) 0.8874(6) 0.0417(19) Uani 1 1 d D . . . .
N4 N 0.4554(6) 0.3588(3) 0.4545(6) 0.0406(18) Uani 1 1 d D . . . .
C20 C 0.4744(7) 0.3107(4) 0.7092(7) 0.038(2) Uani 1 1 d . . . . .
C18 C 0.2732(7) 0.2450(4) 0.9365(7) 0.040(2) Uani 1 1 d . . . . .
H18 H 0.240267 0.273839 0.901241 0.048 Uiso 1 1 calc R U . . .
C7 C 0.4563(8) 0.1711(4) 0.7988(7) 0.041(2) Uani 1 1 d . . . . .
C26 C 0.4489(7) 0.3358(4) 0.5453(7) 0.037(2) Uani 1 1 d . . . . .
C25 C 0.5053(7) 0.3475(4) 0.6328(7) 0.038(2) Uani 1 1 d . . . . .
C6 C 0.5081(7) 0.1624(4) 0.7092(7) 0.040(2) Uani 1 1 d . . . . .
C4 C 0.6171(8) 0.1153(4) 0.5990(7) 0.047(2) Uani 1 1 d . . . . .
C38 C 0.3356(7) 0.2932(4) 0.4552(7) 0.043(2) Uani 1 1 d . . . . .
C19 C 0.3475(7) 0.2126(4) 0.8952(7) 0.043(2) Uani 1 1 d . . . . .
C14 C 0.3972(7) 0.1712(4) 0.9486(7) 0.040(2) Uani 1 1 d . . . . .
C23 C 0.6162(8) 0.3970(5) 0.7387(8) 0.048(2) Uani 1 1 d . . . . .
C21 C 0.5191(8) 0.3213(4) 0.7996(7) 0.043(2) Uani 1 1 d . . . . .
H21 H 0.501252 0.298117 0.852453 0.052 Uiso 1 1 calc R U . . .
C56 C 0.525(3) 0.0993(11) 0.916(3) 0.045(9) Uani 0.45 1 d DG U P A 2
C59 C 0.4980(18) 0.0469(13) 0.882(3) 0.041(7) Uani 0.45 1 d G U P A 2
H59 H 0.435956 0.041933 0.848182 0.049 Uiso 0.45 1 calc R U P A 2
C62 C 0.5614(17) 0.0016(10) 0.899(2) 0.051(7) Uani 0.45 1 d G U P A 2
H62 H 0.542648 -0.034288 0.875938 0.061 Uiso 0.45 1 calc R U P A 2
C61 C 0.6521(16) 0.0088(8) 0.949(2) 0.051(8) Uani 0.45 1 d G U P A 2
H61 H 0.695421 -0.022167 0.960334 0.061 Uiso 0.45 1 calc R U P A 2
C57 C 0.679(2) 0.0613(10) 0.983(3) 0.055(8) Uani 0.45 1 d G U P A 2
H57 H 0.741502 0.066177 1.016976 0.066 Uiso 0.45 1 calc R U P A 2
C58 C 0.616(3) 0.1065(8) 0.966(3) 0.058(8) Uani 0.45 1 d G U P A 2
H58 H 0.634812 0.142399 0.989222 0.069 Uiso 0.45 1 calc R U P A 2
C37 C 0.2618(9) 0.2590(5) 0.4158(8) 0.053(3) Uani 1 1 d . . . . .
H37 H 0.229551 0.231133 0.453426 0.064 Uiso 1 1 calc R U . . .
C33 C 0.3834(7) 0.3322(4) 0.3961(7) 0.040(2) Uani 1 1 d . . . . .
C49 C 0.1561(11) 0.2085(7) 0.6410(9) 0.076(4) Uani 1 1 d D . . . .
C16 C 0.2983(7) 0.1915(4) 1.0856(7) 0.043(2) Uani 1 1 d . . . . .
H16 H 0.279247 0.184861 1.150747 0.051 Uiso 1 1 calc R U . . .
C36 C 0.2368(9) 0.2669(5) 0.3188(8) 0.056(3) Uani 1 1 d . . . . .
H36 H 0.185353 0.244564 0.290059 0.067 Uiso 1 1 calc R U . . .
C1 C 0.4746(8) 0.1999(4) 0.6363(7) 0.040(2) Uani 1 1 d . . . . .
C24 C 0.5756(7) 0.3900(4) 0.6483(7) 0.043(2) Uani 1 1 d . . . . .
H24 H 0.595032 0.413708 0.596660 0.052 Uiso 1 1 calc R U . . .
C71 C 0.5260(17) 0.3973(9) 0.4160(15) 0.041(7) Uani 0.5 1 d DG U P B 2
C60 C 0.6281(19) 0.3841(7) 0.4089(16) 0.042(6) Uani 0.5 1 d G U P B 2
H60 H 0.651840 0.348712 0.429944 0.050 Uiso 0.5 1 calc R U P B 2
C69 C 0.6955(13) 0.4226(9) 0.3709(16) 0.045(6) Uani 0.5 1 d G U P B 2
H69 H 0.765231 0.413593 0.366068 0.054 Uiso 0.5 1 calc R U P B 2
C0 C 0.6607(15) 0.4744(8) 0.3401(15) 0.055(7) Uani 0.5 1 d G U P B 2
H0 H 0.706776 0.500692 0.314189 0.066 Uiso 0.5 1 calc R U P B 2
C65 C 0.5587(16) 0.4876(8) 0.3472(15) 0.055(6) Uani 0.5 1 d G U P B 2
H65 H 0.534927 0.522912 0.326184 0.066 Uiso 0.5 1 calc R U P B 2
C70 C 0.4913(12) 0.4490(11) 0.3852(15) 0.048(6) Uani 0.5 1 d G U P B 2
H70 H 0.421534 0.458031 0.390060 0.058 Uiso 0.5 1 calc R U P B 2
C5 C 0.5774(8) 0.1210(4) 0.6932(7) 0.044(2) Uani 1 1 d . . . . .
H5 H 0.598075 0.096711 0.743944 0.052 Uiso 1 1 calc R U . . .
C15 C 0.3731(8) 0.1601(4) 1.0453(7) 0.045(2) Uani 1 1 d . . . . .
H15 H 0.407273 0.132008 1.081242 0.054 Uiso 1 1 calc R U . . .
C22 C 0.5887(8) 0.3643(5) 0.8161(7) 0.048(2) Uani 1 1 d . . . . .
H22 H 0.616275 0.370684 0.878847 0.058 Uiso 1 1 calc R U . . .
C17 C 0.2490(8) 0.2335(4) 1.0322(7) 0.046(2) Uani 1 1 d . . . . .
H17 H 0.197517 0.254762 1.062493 0.055 Uiso 1 1 calc R U . . .
C3 C 0.5857(8) 0.1508(4) 0.5259(8) 0.048(2) Uani 1 1 d . . . . .
H3 H 0.611862 0.146450 0.462461 0.057 Uiso 1 1 calc R U . . .
C34 C 0.3599(8) 0.3400(5) 0.2990(7) 0.049(2) Uani 1 1 d . . . . .
H34 H 0.393508 0.366789 0.260228 0.058 Uiso 1 1 calc R U . . .
C2 C 0.5162(8) 0.1927(4) 0.5446(7) 0.046(2) Uani 1 1 d . . . . .
H2 H 0.496447 0.217109 0.493719 0.055 Uiso 1 1 calc R U . . .
C47 C 0.1591(10) 0.3025(7) 0.7146(9) 0.069(4) Uani 1 1 d D . . . .
C48 C 0.1067(13) 0.2576(8) 0.6757(10) 0.087(5) Uani 1 1 d . . . . .
H48 H 0.034939 0.259538 0.671821 0.105 Uiso 1 1 calc R U . . .
C35 C 0.2848(9) 0.3065(5) 0.2630(8) 0.055(3) Uani 1 1 d . . . . .
H35 H 0.264972 0.310566 0.197134 0.066 Uiso 1 1 calc R U . . .
C30 C 0.6764(16) 0.4663(9) 0.3432(17) 0.060(7) Uani 0.5 1 d G U P B 1
H30 H 0.727078 0.489976 0.317335 0.072 Uiso 0.5 1 calc R U P B 1
C31 C 0.5861(17) 0.4888(7) 0.3760(17) 0.057(6) Uani 0.5 1 d G U P B 1
H31 H 0.575037 0.527877 0.372600 0.068 Uiso 0.5 1 calc R U P B 1
C32 C 0.5120(13) 0.4542(10) 0.4139(16) 0.054(6) Uani 0.5 1 d G U P B 1
H32 H 0.450290 0.469625 0.436321 0.065 Uiso 0.5 1 calc R U P B 1
C27 C 0.5282(17) 0.3971(9) 0.4189(16) 0.043(7) Uani 0.5 1 d DG U P B 1
C28 C 0.619(2) 0.3746(7) 0.3861(18) 0.049(7) Uani 0.5 1 d G U P B 1
H28 H 0.629623 0.335569 0.389513 0.058 Uiso 0.5 1 calc R U P B 1
C29 C 0.6926(16) 0.4092(10) 0.3482(18) 0.054(7) Uani 0.5 1 d G U P B 1
H29 H 0.754372 0.393821 0.325791 0.065 Uiso 0.5 1 calc R U P B 1
C8 C 0.537(2) 0.1045(10) 0.914(2) 0.037(7) Uani 0.55 1 d DG U P A 1
C9 C 0.5273(14) 0.0501(11) 0.880(2) 0.052(8) Uani 0.55 1 d G U P A 1
H9 H 0.472334 0.040458 0.838803 0.063 Uiso 0.55 1 calc R U P A 1
C10 C 0.5977(14) 0.0100(8) 0.9076(18) 0.050(6) Uani 0.55 1 d G U P A 1
H10 H 0.590886 -0.027149 0.884794 0.060 Uiso 0.55 1 calc R U P A 1
C11 C 0.6781(13) 0.0242(7) 0.9684(17) 0.048(6) Uani 0.55 1 d G U P A 1
H11 H 0.726245 -0.003287 0.987042 0.058 Uiso 0.55 1 calc R U P A 1
C12 C 0.6881(19) 0.0785(8) 1.002(2) 0.053(6) Uani 0.55 1 d G U P A 1
H12 H 0.743052 0.088183 1.043301 0.063 Uiso 0.55 1 calc R U P A 1
C13 C 0.618(3) 0.1187(7) 0.974(3) 0.048(6) Uani 0.55 1 d G U P A 1
H13 H 0.624501 0.155790 0.997310 0.058 Uiso 0.55 1 calc R U P A 1
C45 C 0.1287(11) 0.3934(10) 0.7659(17) 0.108(3) Uani 0.6 1 d G U P C 1
H45 H 0.196693 0.400283 0.747588 0.129 Uiso 0.6 1 calc R U P C 1
C41 C 0.0724(15) 0.4353(8) 0.8093(18) 0.108(3) Uani 0.6 1 d DG U P C 1
C42 C -0.0270(14) 0.4253(8) 0.8361(16) 0.108(3) Uani 0.6 1 d G U P C 1
H42 H -0.065495 0.453882 0.865744 0.129 Uiso 0.6 1 calc R U P C 1
C43 C -0.0703(11) 0.3733(8) 0.8195(15) 0.108(3) Uani 0.6 1 d G U P C 1
H43 H -0.138266 0.366458 0.837757 0.129 Uiso 0.6 1 calc R U P C 1
C44 C -0.0140(15) 0.3314(7) 0.7760(15) 0.108(3) Uani 0.6 1 d G U P C 1
H44 H -0.043558 0.295945 0.764686 0.129 Uiso 0.6 1 calc R U P C 1
C46 C 0.0855(14) 0.3415(9) 0.7493(15) 0.108(3) Uani 0.6 1 d DG U P C 1
O2 O 0.0751(14) 0.5173(9) 0.9030(13) 0.108(3) Uani 0.6 1 d D U P C 1
O1 O 0.2241(13) 0.4942(9) 0.8438(14) 0.108(3) Uani 0.6 1 d D U P C 1
C39 C 0.1353(19) 0.5654(12) 0.939(2) 0.108(3) Uani 0.6 1 d D U P C 1
H39A H 0.150384 0.590448 0.885080 0.162 Uiso 0.6 1 calc R U P C 1
H39B H 0.198713 0.551997 0.968073 0.162 Uiso 0.6 1 calc R U P C 1
H39C H 0.096420 0.585604 0.987998 0.162 Uiso 0.6 1 calc R U P C 1
C40 C 0.1308(15) 0.4841(10) 0.8428(19) 0.108(3) Uani 0.6 1 d D U P C 1
C23A C -0.003(5) 0.363(2) 0.773(3) 0.126(5) Uani 0.4 1 d . . P C 2
H23A H -0.056124 0.338089 0.758711 0.151 Uiso 0.4 1 calc R U P C 2
S22A S 0.1632(13) 0.4135(7) 0.7860(8) 0.126(5) Uani 0.4 1 d . . P C 2
C9A C 0.105221 0.349110 0.758600 0.126(5) Uani 0.4 1 d D . P C 2
C29A C -0.020(5) 0.418(2) 0.811(3) 0.126(5) Uani 0.4 1 d D . P C 2
H29A H -0.086728 0.431315 0.821726 0.151 Uiso 0.4 1 calc R U P C 2
C66 C 0.063(4) 0.449(2) 0.830(3) 0.126(5) Uani 0.4 1 d D . P C 2
H66 H 0.064487 0.484468 0.862313 0.151 Uiso 0.4 1 calc R U P C 2
C63 C -0.071(3) 0.136(3) 0.542(4) 0.176(9) Uiso 0.4 1 d G . P D 2
H63 H -0.140403 0.142828 0.528355 0.212 Uiso 0.4 1 calc R U P D 2
C64 C -0.034(4) 0.082(2) 0.536(4) 0.176(9) Uiso 0.4 1 d G . P D 2
H64 H -0.078088 0.051800 0.519103 0.212 Uiso 0.4 1 calc R U P D 2
C67 C 0.068(4) 0.0709(14) 0.556(4) 0.176(9) Uiso 0.4 1 d G . P D 2
C13A C 0.132(3) 0.1144(17) 0.581(4) 0.176(9) Uiso 0.4 1 d DG . P D 2
H13A H 0.201495 0.107140 0.594425 0.212 Uiso 0.4 1 calc R U P D 2
C68 C 0.095(4) 0.1685(15) 0.587(4) 0.176(9) Uiso 0.4 1 d G . P D 2
C72 C -0.006(4) 0.1791(18) 0.567(4) 0.176(9) Uiso 0.4 1 d G . P D 2
H72 H -0.031766 0.216014 0.570643 0.212 Uiso 0.4 1 calc R U P D 2
C50 C 0.0750(18) 0.168(2) 0.607(3) 0.142(4) Uani 0.6 1 d D U P D 1
S1 S 0.1125(9) 0.1051(5) 0.6129(8) 0.142(4) Uani 0.6 1 d D U P D 1
C52 C -0.0557(14) 0.1122(8) 0.547(3) 0.142(4) Uani 0.6 1 d D U P D 1
H52 H -0.115810 0.104017 0.511850 0.170 Uiso 0.6 1 calc R U P D 1
C51 C -0.025512 0.164221 0.573070 0.142(4) Uani 0.6 1 d D U P D 1
H51 H -0.068712 0.195743 0.568378 0.170 Uiso 0.6 1 calc R U P D 1
O6 O 0.168(3) 0.0036(18) 0.620(3) 0.176(9) Uiso 0.4 1 d D . P D 2
C55 C 0.083(4) 0.0179(16) 0.595(2) 0.176(9) Uiso 0.4 1 d D . P D 2
O5 O -0.003(3) -0.019(2) 0.599(3) 0.176(9) Uiso 0.4 1 d D . P D 2
C53 C 0.011(3) 0.0737(15) 0.579(3) 0.142(4) Uani 0.6 1 d D U P D 1
H53 H -0.000743 0.034667 0.581000 0.170 Uiso 0.6 1 calc R U P D 1
C54 C 0.045(4) -0.0720(17) 0.631(4) 0.176(9) Uiso 0.4 1 d D . P D 2
H54A H 0.114727 -0.064149 0.652396 0.265 Uiso 0.4 1 d R U P D 2
H54B H 0.007127 -0.087729 0.685336 0.265 Uiso 0.4 1 d R U P D 2
H54C H 0.046067 -0.098709 0.577626 0.265 Uiso 0.4 1 d R U P D 2

loop_
_atom_site_aniso_label
_atom_site_aniso_U_11
_atom_site_aniso_U_22
_atom_site_aniso_U_33
_atom_site_aniso_U_23
_atom_site_aniso_U_13
_atom_site_aniso_U_12
Ir1 0.0411(2) 0.0439(2) 0.03265(19) 0.00423(17) -0.00134(14) -0.00030(17)
Cl02 0.0586(17) 0.078(2) 0.0618(18) 0.0022(15) -0.0117(14) -0.0233(15)
Cl03 0.0621(18) 0.075(2) 0.0646(19) 0.0035(15) 0.0179(15) 0.0211(15)
O3 0.063(5) 0.069(5) 0.043(4) 0.011(4) -0.010(4) -0.015(4)
N3 0.047(5) 0.048(5) 0.029(4) 0.006(3) -0.004(3) 0.001(4)
N1 0.037(4) 0.045(4) 0.036(4) 0.001(3) 0.002(3) -0.001(3)
O4 0.052(5) 0.083(6) 0.040(4) 0.012(4) 0.003(3) 0.017(4)
N2 0.044(5) 0.043(5) 0.037(4) 0.008(4) -0.001(4) 0.006(4)
N4 0.047(5) 0.044(5) 0.031(4) 0.005(3) -0.001(3) -0.003(4)
C20 0.038(5) 0.039(5) 0.036(5) -0.001(4) 0.004(4) 0.006(4)
C18 0.034(5) 0.045(5) 0.040(5) -0.001(4) -0.007(4) -0.002(4)
C7 0.044(6) 0.042(5) 0.037(5) 0.008(4) 0.000(4) -0.005(4)
C26 0.036(5) 0.044(5) 0.031(5) 0.006(4) 0.002(4) 0.006(4)
C25 0.043(5) 0.037(5) 0.034(5) 0.001(4) -0.002(4) 0.006(4)
C6 0.038(5) 0.045(5) 0.037(5) 0.002(4) 0.004(4) -0.006(4)
C4 0.047(6) 0.054(6) 0.041(6) -0.002(5) 0.012(5) 0.001(5)
C38 0.041(5) 0.060(6) 0.027(5) 0.000(4) -0.005(4) 0.002(5)
C19 0.041(5) 0.062(6) 0.025(5) -0.003(4) 0.002(4) 0.002(5)
C14 0.039(5) 0.042(5) 0.038(5) 0.004(4) 0.007(4) 0.001(4)
C23 0.043(6) 0.057(6) 0.045(6) -0.007(5) -0.003(5) -0.002(5)
C21 0.051(6) 0.048(6) 0.032(5) 0.004(4) -0.007(4) 0.001(5)
C56 0.045(15) 0.043(14) 0.047(16) 0.020(13) 0.016(13) 0.008(13)
C59 0.034(15) 0.041(12) 0.048(13) 0.017(10) 0.023(11) 0.014(11)
C62 0.041(15) 0.053(13) 0.060(13) 0.013(11) 0.015(12) 0.010(13)
C61 0.032(13) 0.061(14) 0.060(16) 0.007(13) 0.004(12) 0.004(13)
C57 0.036(12) 0.069(16) 0.061(17) 0.021(14) 0.008(12) 0.000(13)
C58 0.053(15) 0.057(14) 0.064(17) 0.025(13) 0.017(14) 0.001(13)
C37 0.058(7) 0.053(6) 0.048(6) 0.009(5) -0.015(5) -0.003(5)
C33 0.040(5) 0.048(5) 0.034(5) 0.005(4) -0.006(4) 0.008(4)
C49 0.060(8) 0.126(13) 0.042(7) 0.027(7) -0.013(6) -0.040(8)
C16 0.042(6) 0.053(6) 0.033(5) 0.005(4) 0.000(4) 0.001(4)
C36 0.053(6) 0.073(7) 0.042(6) 0.004(5) -0.014(5) -0.005(6)
C1 0.047(6) 0.042(5) 0.032(5) 0.001(4) -0.003(4) -0.016(4)
C24 0.042(6) 0.045(6) 0.042(6) 0.008(4) 0.004(4) 0.004(4)
C71 0.047(14) 0.042(13) 0.032(12) 0.005(12) 0.000(12) 0.006(12)
C60 0.050(12) 0.044(11) 0.031(11) 0.004(9) -0.005(9) 0.003(9)
C69 0.046(11) 0.046(13) 0.042(11) -0.004(10) 0.006(9) 0.009(9)
C0 0.058(13) 0.052(12) 0.057(12) 0.010(10) 0.005(11) -0.001(11)
C65 0.065(13) 0.046(11) 0.054(12) 0.012(9) -0.011(11) 0.010(10)
C70 0.054(12) 0.046(11) 0.044(12) 0.002(9) -0.011(10) 0.005(9)
C5 0.046(6) 0.053(6) 0.032(5) 0.004(4) 0.005(4) 0.000(5)
C15 0.054(6) 0.045(5) 0.036(5) 0.008(4) 0.001(5) -0.002(5)
C22 0.046(6) 0.063(7) 0.035(5) -0.003(5) -0.009(4) -0.004(5)
C17 0.043(5) 0.054(6) 0.040(5) -0.007(5) -0.003(4) 0.007(5)
C3 0.052(6) 0.056(6) 0.037(5) -0.002(5) 0.010(5) -0.006(5)
C34 0.053(6) 0.058(6) 0.035(5) 0.010(5) -0.007(5) -0.005(5)
C2 0.060(7) 0.043(6) 0.036(5) -0.001(4) 0.000(5) -0.005(5)
C47 0.061(8) 0.107(11) 0.038(6) 0.026(7) -0.001(6) 0.023(8)
C48 0.079(10) 0.137(15) 0.045(7) 0.020(9) 0.007(7) 0.004(10)
C35 0.059(7) 0.069(7) 0.037(6) 0.010(5) -0.018(5) 0.001(6)
C30 0.065(13) 0.048(13) 0.066(13) 0.015(11) 0.001(12) -0.006(11)
C31 0.061(13) 0.041(11) 0.069(14) 0.017(10) -0.012(12) 0.005(10)
C32 0.067(13) 0.040(11) 0.055(13) -0.001(10) -0.003(11) 0.016(10)
C27 0.051(14) 0.038(13) 0.040(13) -0.002(12) 0.002(12) 0.008(12)
C28 0.054(13) 0.043(11) 0.049(13) -0.004(10) 0.009(10) -0.001(10)
C29 0.056(12) 0.045(12) 0.061(14) -0.006(11) 0.008(10) 0.003(9)
C8 0.028(11) 0.053(14) 0.031(13) 0.003(11) -0.002(10) 0.009(10)
C9 0.019(11) 0.068(16) 0.070(15) 0.011(12) 0.013(11) -0.008(10)
C10 0.024(13) 0.051(12) 0.077(15) 0.009(11) 0.015(11) 0.005(10)
C11 0.042(12) 0.051(13) 0.052(13) 0.008(11) -0.005(10) -0.001(11)
C12 0.052(14) 0.069(14) 0.037(12) 0.017(11) 0.007(10) 0.012(12)
C13 0.048(13) 0.054(12) 0.044(12) 0.014(11) 0.004(11) 0.009(11)
C45 0.086(6) 0.145(8) 0.093(6) 0.019(6) 0.026(5) 0.049(5)
C41 0.086(6) 0.145(8) 0.093(6) 0.019(6) 0.026(5) 0.049(5)
C42 0.086(6) 0.145(8) 0.093(6) 0.019(6) 0.026(5) 0.049(5)
C43 0.086(6) 0.145(8) 0.093(6) 0.019(6) 0.026(5) 0.049(5)
C44 0.086(6) 0.145(8) 0.093(6) 0.019(6) 0.026(5) 0.049(5)
C46 0.086(6) 0.145(8) 0.093(6) 0.019(6) 0.026(5) 0.049(5)
O2 0.086(6) 0.145(8) 0.093(6) 0.019(6) 0.026(5) 0.049(5)
O1 0.086(6) 0.145(8) 0.093(6) 0.019(6) 0.026(5) 0.049(5)
C39 0.086(6) 0.145(8) 0.093(6) 0.019(6) 0.026(5) 0.049(5)
C40 0.086(6) 0.145(8) 0.093(6) 0.019(6) 0.026(5) 0.049(5)
C23A 0.182(14) 0.146(11) 0.051(6) 0.011(6) 0.027(7) 0.061(10)
S22A 0.182(14) 0.146(11) 0.051(6) 0.011(6) 0.027(7) 0.061(10)
C9A 0.182(14) 0.146(11) 0.051(6) 0.011(6) 0.027(7) 0.061(10)
C29A 0.182(14) 0.146(11) 0.051(6) 0.011(6) 0.027(7) 0.061(10)
C66 0.182(14) 0.146(11) 0.051(6) 0.011(6) 0.027(7) 0.061(10)
C50 0.148(6) 0.165(7) 0.111(6) 0.017(5) -0.016(5) -0.039(6)
S1 0.148(6) 0.165(7) 0.111(6) 0.017(5) -0.016(5) -0.039(6)
C52 0.148(6) 0.165(7) 0.111(6) 0.017(5) -0.016(5) -0.039(6)
C51 0.148(6) 0.165(7) 0.111(6) 0.017(5) -0.016(5) -0.039(6)
C53 0.148(6) 0.165(7) 0.111(6) 0.017(5) -0.016(5) -0.039(6)

loop_
_atom_type_symbol
_atom_type_description
_atom_type_scat_dispersion_real
_atom_type_scat_dispersion_imag
_atom_type_scat_source
C C 0.0033 0.0016 'International Tables Vol C Tables 4.2.6.8 and 6.1.1.4'
H H 0.0000 0.0000 'International Tables Vol C Tables 4.2.6.8 and 6.1.1.4'
Cl Cl 0.1484 0.1585 'International Tables Vol C Tables 4.2.6.8 and 6.1.1.4'
Ir Ir -1.4442 7.9887 'International Tables Vol C Tables 4.2.6.8 and 6.1.1.4'
N N 0.0061 0.0033 'International Tables Vol C Tables 4.2.6.8 and 6.1.1.4'
O O 0.0106 0.0060 'International Tables Vol C Tables 4.2.6.8 and 6.1.1.4'
S S 0.1246 0.1234 'International Tables Vol C Tables 4.2.6.8 and 6.1.1.4'

loop_
_geom_angle_atom_site_label_1
_geom_angle_atom_site_label_2
_geom_angle_atom_site_label_3
_geom_angle
_geom_angle_site_symmetry_1
_geom_angle_site_symmetry_3
_geom_angle_publ_flag
N3 Ir1 O3 97.8(3) . . ?
N3 Ir1 N1 171.0(3) . . ?
N3 Ir1 O4 89.5(3) . . ?
N1 Ir1 O3 87.9(3) . . ?
N1 Ir1 O4 97.7(3) . . ?
O4 Ir1 O3 87.6(3) . . ?
C20 Ir1 O3 176.8(3) . . ?
C20 Ir1 N3 80.0(4) . . ?
C20 Ir1 N1 94.7(4) . . ?
C20 Ir1 O4 90.1(3) . . ?
C20 Ir1 C1 91.4(4) . . ?
C1 Ir1 O3 91.0(3) . . ?
C1 Ir1 N3 93.0(4) . . ?
C1 Ir1 N1 79.9(3) . . ?
C1 Ir1 O4 177.3(3) . . ?
C49 O3 Ir1 124.1(9) . . ?
C26 N3 Ir1 114.1(6) . . ?
C26 N3 C38 107.5(8) . . ?
C38 N3 Ir1 137.9(7) . . ?
C7 N1 Ir1 114.1(6) . . ?
C7 N1 C19 108.0(8) . . ?
C19 N1 Ir1 137.8(7) . . ?
C47 O4 Ir1 125.9(9) . . ?
C7 N2 C14 107.3(8) . . ?
C7 N2 C56 130(2) . . ?
C7 N2 C8 126.2(17) . . ?
C14 N2 C56 123(2) . . ?
C14 N2 C8 126.3(16) . . ?
C26 N4 C33 107.3(8) . . ?
C26 N4 C71 130.5(12) . . ?
C26 N4 C27 128.6(12) . . ?
C33 N4 C71 121.8(11) . . ?
C33 N4 C27 123.7(12) . . ?
C25 C20 Ir1 116.6(7) . . ?
C21 C20 Ir1 128.4(7) . . ?
C21 C20 C25 115.0(9) . . ?
C19 C18 H18 121.6 . . ?
C19 C18 C17 116.9(9) . . ?
C17 C18 H18 121.6 . . ?
N1 C7 N2 110.2(8) . . ?
N1 C7 C6 118.0(9) . . ?
N2 C7 C6 131.9(9) . . ?
N3 C26 N4 110.6(8) . . ?
N3 C26 C25 118.8(8) . . ?
N4 C26 C25 130.6(9) . . ?
C20 C25 C26 110.2(8) . . ?
C24 C25 C20 122.0(9) . . ?
C24 C25 C26 127.6(9) . . ?
C1 C6 C7 111.8(9) . . ?
C5 C6 C7 124.7(9) . . ?
C5 C6 C1 123.4(9) . . ?
C5 C4 Cl03 119.0(8) . . ?
C3 C4 Cl03 120.9(8) . . ?
C3 C4 C5 120.1(10) . . ?
N3 C38 C33 108.5(9) . . ?
C37 C38 N3 132.2(10) . . ?
C37 C38 C33 119.3(9) . . ?
N1 C19 C14 107.3(8) . . ?
C18 C19 N1 131.7(9) . . ?
C18 C19 C14 121.0(9) . . ?
N2 C14 C19 107.3(8) . . ?
N2 C14 C15 130.8(9) . . ?
C19 C14 C15 121.9(9) . . ?
C24 C23 Cl02 118.9(9) . . ?
C24 C23 C22 122.4(10) . . ?
C22 C23 Cl02 118.6(8) . . ?
C20 C21 H21 118.3 . . ?
C20 C21 C22 123.4(9) . . ?
C22 C21 H21 118.3 . . ?
C59 C56 N2 118(2) . . ?
C59 C56 C58 120.0 . . ?
C58 C56 N2 121(2) . . ?
C56 C59 H59 120.0 . . ?
C56 C59 C62 120.0 . . ?
C62 C59 H59 120.0 . . ?
C59 C62 H62 120.0 . . ?
C61 C62 C59 120.0 . . ?
C61 C62 H62 120.0 . . ?
C62 C61 H61 120.0 . . ?
C62 C61 C57 120.0 . . ?
C57 C61 H61 120.0 . . ?
C61 C57 H57 120.0 . . ?
C58 C57 C61 120.0 . . ?
C58 C57 H57 120.0 . . ?
C56 C58 H58 120.0 . . ?
C57 C58 C56 120.0 . . ?
C57 C58 H58 120.0 . . ?
C38 C37 H37 121.4 . . ?
C38 C37 C36 117.2(11) . . ?
C36 C37 H37 121.4 . . ?
N4 C33 C38 106.1(8) . . ?
C34 C33 N4 130.0(9) . . ?
C34 C33 C38 123.9(10) . . ?
O3 C49 C48 129.7(13) . . ?
O3 C49 C68 111(2) . . ?
O3 C49 C50 122(2) . . ?
C48 C49 C68 118(2) . . ?
C48 C49 C50 108(2) . . ?
C15 C16 H16 119.5 . . ?
C15 C16 C17 121.1(9) . . ?
C17 C16 H16 119.5 . . ?
C37 C36 H36 119.2 . . ?
C35 C36 C37 121.7(11) . . ?
C35 C36 H36 119.2 . . ?
C6 C1 Ir1 116.1(7) . . ?
C2 C1 Ir1 127.6(8) . . ?
C2 C1 C6 116.2(10) . . ?
C25 C24 H24 120.5 . . ?
C23 C24 C25 119.1(9) . . ?
C23 C24 H24 120.5 . . ?
C60 C71 N4 121.3(18) . . ?
C60 C71 C70 120.0 . . ?
C70 C71 N4 118.7(18) . . ?
C71 C60 H60 120.0 . . ?
C71 C60 C69 120.0 . . ?
C69 C60 H60 120.0 . . ?
C60 C69 H69 120.0 . . ?
C0 C69 C60 120.0 . . ?
C0 C69 H69 120.0 . . ?
C69 C0 H0 120.0 . . ?
C69 C0 C65 120.0 . . ?
C65 C0 H0 120.0 . . ?
C0 C65 H65 120.0 . . ?
C70 C65 C0 120.0 . . ?
C70 C65 H65 120.0 . . ?
C71 C70 H70 120.0 . . ?
C65 C70 C71 120.0 . . ?
C65 C70 H70 120.0 . . ?
C6 C5 C4 118.2(9) . . ?
C6 C5 H5 120.9 . . ?
C4 C5 H5 120.9 . . ?
C14 C15 H15 121.5 . . ?
C16 C15 C14 117.1(9) . . ?
C16 C15 H15 121.5 . . ?
C23 C22 C21 118.2(9) . . ?
C23 C22 H22 120.9 . . ?
C21 C22 H22 120.9 . . ?
C18 C17 C16 122.1(9) . . ?
C18 C17 H17 119.0 . . ?
C16 C17 H17 119.0 . . ?
C4 C3 H3 119.8 . . ?
C4 C3 C2 120.3(9) . . ?
C2 C3 H3 119.8 . . ?
C33 C34 H34 122.4 . . ?
C35 C34 C33 115.3(10) . . ?
C35 C34 H34 122.4 . . ?
C1 C2 H2 119.1 . . ?
C3 C2 C1 121.7(10) . . ?
C3 C2 H2 119.1 . . ?
O4 C47 C48 129.6(14) . . ?
O4 C47 C46 123.0(17) . . ?
O4 C47 C9A 109.5(12) . . ?
C48 C47 C46 107.4(15) . . ?
C48 C47 C9A 120.9(12) . . ?
C49 C48 H48 118.6 . . ?
C47 C48 C49 122.8(14) . . ?
C47 C48 H48 118.6 . . ?
C36 C35 H35 118.7 . . ?
C34 C35 C36 122.6(10) . . ?
C34 C35 H35 118.7 . . ?
C31 C30 H30 120.0 . . ?
C31 C30 C29 120.0 . . ?
C29 C30 H30 120.0 . . ?
C30 C31 H31 120.0 . . ?
C32 C31 C30 120.0 . . ?
C32 C31 H31 120.0 . . ?
C31 C32 H32 120.0 . . ?
C31 C32 C27 120.0 . . ?
C27 C32 H32 120.0 . . ?
C32 C27 N4 123.5(18) . . ?
C28 C27 N4 116.5(18) . . ?
C28 C27 C32 120.0 . . ?
C27 C28 H28 120.0 . . ?
C29 C28 C27 120.0 . . ?
C29 C28 H28 120.0 . . ?
C30 C29 H29 120.0 . . ?
C28 C29 C30 120.0 . . ?
C28 C29 H29 120.0 . . ?
C9 C8 N2 120(2) . . ?
C9 C8 C13 120.0 . . ?
C13 C8 N2 120(2) . . ?
C8 C9 H9 120.0 . . ?
C8 C9 C10 120.0 . . ?
C10 C9 H9 120.0 . . ?
C9 C10 H10 120.0 . . ?
C11 C10 C9 120.0 . . ?
C11 C10 H10 120.0 . . ?
C10 C11 H11 120.0 . . ?
C10 C11 C12 120.0 . . ?
C12 C11 H11 120.0 . . ?
C11 C12 H12 120.0 . . ?
C13 C12 C11 120.0 . . ?
C13 C12 H12 120.0 . . ?
C8 C13 H13 120.0 . . ?
C12 C13 C8 120.0 . . ?
C12 C13 H13 120.0 . . ?
C41 C45 H45 120.0 . . ?
C41 C45 C46 120.0 . . ?
C46 C45 H45 120.0 . . ?
C45 C41 C40 115.5(15) . . ?
C42 C41 C45 120.0 . . ?
C42 C41 C40 123.2(15) . . ?
C41 C42 H42 120.0 . . ?
C43 C42 C41 120.0 . . ?
C43 C42 H42 120.0 . . ?
C42 C43 H43 120.0 . . ?
C42 C43 C44 120.0 . . ?
C44 C43 H43 120.0 . . ?
C43 C44 H44 120.0 . . ?
C43 C44 C46 120.0 . . ?
C46 C44 H44 120.0 . . ?
C45 C46 C47 111.2(16) . . ?
C44 C46 C47 128.4(16) . . ?
C44 C46 C45 120.0 . . ?
C40 O2 C39 111.6(19) . . ?
O2 C39 H39A 109.5 . . ?
O2 C39 H39B 109.5 . . ?
O2 C39 H39C 109.5 . . ?
H39A C39 H39B 109.5 . . ?
H39A C39 H39C 109.5 . . ?
H39B C39 H39C 109.5 . . ?
O2 C40 C41 111.7(19) . . ?
O1 C40 C41 132(2) . . ?
O1 C40 O2 114(2) . . ?
C9A C23A H23A 122.6 . . ?
C29A C23A H23A 122.6 . . ?
C29A C23A C9A 115(5) . . ?
C66 S22A C9A 101(2) . . ?
C47 C9A C23A 135(3) . . ?
C47 C9A S22A 123.2(8) . . ?
C23A C9A S22A 101(3) . . ?
C23A C29A H29A 121.6 . . ?
C66 C29A C23A 117(6) . . ?
C66 C29A H29A 121.6 . . ?
S22A C66 H66 127.0 . . ?
C29A C66 S22A 106(4) . . ?
C29A C66 H66 127.0 . . ?
C64 C63 H63 120.0 . . ?
C64 C63 C72 120.0 . . ?
C72 C63 H63 120.0 . . ?
C63 C64 H64 120.0 . . ?
C63 C64 C67 120.0 . . ?
C67 C64 H64 120.0 . . ?
C64 C67 C13A 120.0 . . ?
C64 C67 C55 112(4) . . ?
C13A C67 C55 120(4) . . ?
C67 C13A H13A 120.0 . . ?
C68 C13A C67 120.0 . . ?
C68 C13A H13A 120.0 . . ?
C13A C68 C49 117(3) . . ?
C72 C68 C49 121(3) . . ?
C72 C68 C13A 120.0 . . ?
C63 C72 H72 120.0 . . ?
C68 C72 C63 120.0 . . ?
C68 C72 H72 120.0 . . ?
C49 C50 S1 112.1(17) . . ?
C51 C50 C49 143(4) . . ?
C51 C50 S1 105(3) . . ?
C50 S1 C53 99.7(13) . . ?
C51 C52 H52 124.5 . . ?
C53 C52 H52 124.5 . . ?
C53 C52 C51 111(2) . . ?
C50 C51 H51 122.7 . . ?
C52 C51 C50 115(2) . . ?
C52 C51 H51 122.7 . . ?
C67 C55 O5 117(4) . . ?
O6 C55 C67 120(4) . . ?
O6 C55 O5 123(3) . . ?
C55 O5 C54 102(2) . . ?
S1 C53 H53 125.8 . . ?
C52 C53 S1 108(2) . . ?
C52 C53 H53 125.8 . . ?
O5 C54 H54A 108.9 . . ?
O5 C54 H54B 109.8 . . ?
O5 C54 H54C 109.7 . . ?
H54A C54 H54B 109.5 . . ?
H54A C54 H54C 109.5 . . ?
H54B C54 H54C 109.5 . . ?

loop_
_geom_bond_atom_site_label_1
_geom_bond_atom_site_label_2
_geom_bond_distance
_geom_bond_site_symmetry_2
_geom_bond_publ_flag
Ir1 O3 2.152(8) . ?
Ir1 N3 2.042(8) . ?
Ir1 N1 2.046(8) . ?
Ir1 O4 2.140(8) . ?
Ir1 C20 1.986(10) . ?
Ir1 C1 1.990(11) . ?
Cl02 C23 1.748(11) . ?
Cl03 C4 1.735(11) . ?
O3 C49 1.284(17) . ?
N3 C26 1.332(12) . ?
N3 C38 1.385(12) . ?
N1 C7 1.337(12) . ?
N1 C19 1.390(12) . ?
O4 C47 1.269(15) . ?
N2 C7 1.372(12) . ?
N2 C14 1.382(12) . ?
N2 C56 1.422(15) . ?
N2 C8 1.419(13) . ?
N4 C26 1.373(11) . ?
N4 C33 1.397(12) . ?
N4 C71 1.421(13) . ?
N4 C27 1.423(13) . ?
C20 C25 1.439(13) . ?
C20 C21 1.400(13) . ?
C18 H18 0.9500 . ?
C18 C19 1.380(14) . ?
C18 C17 1.390(14) . ?
C7 C6 1.435(13) . ?
C26 C25 1.442(13) . ?
C25 C24 1.394(14) . ?
C6 C1 1.419(13) . ?
C6 C5 1.372(14) . ?
C4 C5 1.413(14) . ?
C4 C3 1.382(15) . ?
C38 C37 1.384(15) . ?
C38 C33 1.397(14) . ?
C19 C14 1.398(14) . ?
C14 C15 1.401(13) . ?
C23 C24 1.365(14) . ?
C23 C22 1.377(15) . ?
C21 H21 0.9500 . ?
C21 C22 1.400(14) . ?
C56 C59 1.3900 . ?
C56 C58 1.3900 . ?
C59 H59 0.9500 . ?
C59 C62 1.3900 . ?
C62 H62 0.9500 . ?
C62 C61 1.3900 . ?
C61 H61 0.9500 . ?
C61 C57 1.3900 . ?
C57 H57 0.9500 . ?
C57 C58 1.3900 . ?
C58 H58 0.9500 . ?
C37 H37 0.9500 . ?
C37 C36 1.390(15) . ?
C33 C34 1.386(13) . ?
C49 C48 1.43(2) . ?
C49 C68 1.46(4) . ?
C49 C50 1.52(3) . ?
C16 H16 0.9500 . ?
C16 C15 1.366(14) . ?
C16 C17 1.406(14) . ?
C36 H36 0.9500 . ?
C36 C35 1.381(16) . ?
C1 C2 1.396(14) . ?
C24 H24 0.9500 . ?
C71 C60 1.3900 . ?
C71 C70 1.3900 . ?
C60 H60 0.9500 . ?
C60 C69 1.3900 . ?
C69 H69 0.9500 . ?
C69 C0 1.3900 . ?
C0 H0 0.9500 . ?
C0 C65 1.3900 . ?
C65 H65 0.9500 . ?
C65 C70 1.3900 . ?
C70 H70 0.9500 . ?
C5 H5 0.9500 . ?
C15 H15 0.9500 . ?
C22 H22 0.9500 . ?
C17 H17 0.9500 . ?
C3 H3 0.9500 . ?
C3 C2 1.389(15) . ?
C34 H34 0.9500 . ?
C34 C35 1.367(15) . ?
C2 H2 0.9500 . ?
C47 C48 1.39(2) . ?
C47 C46 1.435(17) . ?
C47 C9A 1.461(14) . ?
C48 H48 0.9500 . ?
C35 H35 0.9500 . ?
C30 H30 0.9500 . ?
C30 C31 1.3900 . ?
C30 C29 1.3900 . ?
C31 H31 0.9500 . ?
C31 C32 1.3900 . ?
C32 H32 0.9500 . ?
C32 C27 1.3900 . ?
C27 C28 1.3900 . ?
C28 H28 0.9500 . ?
C28 C29 1.3900 . ?
C29 H29 0.9500 . ?
C8 C9 1.3900 . ?
C8 C13 1.3900 . ?
C9 H9 0.9500 . ?
C9 C10 1.3900 . ?
C10 H10 0.9500 . ?
C10 C11 1.3900 . ?
C11 H11 0.9500 . ?
C11 C12 1.3900 . ?
C12 H12 0.9500 . ?
C12 C13 1.3900 . ?
C13 H13 0.9500 . ?
C45 H45 0.9500 . ?
C45 C41 1.3900 . ?
C45 C46 1.3900 . ?
C41 C42 1.3900 . ?
C41 C40 1.476(18) . ?
C42 H42 0.9500 . ?
C42 C43 1.3900 . ?
C43 H43 0.9500 . ?
C43 C44 1.3900 . ?
C44 H44 0.9500 . ?
C44 C46 1.3900 . ?
O2 C39 1.486(18) . ?
O2 C40 1.372(17) . ?
O1 C40 1.256(17) . ?
C39 H39A 0.9800 . ?
C39 H39B 0.9800 . ?
C39 H39C 0.9800 . ?
C23A H23A 0.9500 . ?
C23A C9A 1.48(6) . ?
C23A C29A 1.43(7) . ?
S22A C9A 1.766(18) . ?
S22A C66 1.70(5) . ?
C29A H29A 0.9500 . ?
C29A C66 1.36(2) . ?
C66 H66 0.9500 . ?
C63 H63 0.9500 . ?
C63 C64 1.3900 . ?
C63 C72 1.3900 . ?
C64 H64 0.9500 . ?
C64 C67 1.3900 . ?
C67 C13A 1.3900 . ?
C67 C55 1.40(5) . ?
C13A H13A 0.9500 . ?
C13A C68 1.3900 . ?
C68 C72 1.3900 . ?
C72 H72 0.9500 . ?
C50 S1 1.58(5) . ?
C50 C51 1.407(19) . ?
S1 C53 1.61(4) . ?
C52 H52 0.9500 . ?
C52 C51 1.359(18) . ?
C52 C53 1.343(19) . ?
C51 H51 0.9500 . ?
O6 C55 1.22(2) . ?
C55 O5 1.448(14) . ?
O5 C54 1.49(2) . ?
C53 H53 0.9500 . ?
C54 H54A 0.9800 . ?
C54 H54B 0.9799 . ?
C54 H54C 0.9800 . ?

loop_
_geom_torsion_atom_site_label_1
_geom_torsion_atom_site_label_2
_geom_torsion_atom_site_label_3
_geom_torsion_atom_site_label_4
_geom_torsion
_geom_torsion_site_symmetry_1
_geom_torsion_site_symmetry_2
_geom_torsion_site_symmetry_3
_geom_torsion_site_symmetry_4
_geom_torsion_publ_flag
Ir1 O3 C49 C48 -1.6(18) . . . . ?
Ir1 O3 C49 C68 165(2) . . . . ?
Ir1 O3 C49 C50 177(2) . . . . ?
Ir1 N3 C26 N4 174.6(6) . . . . ?
Ir1 N3 C26 C25 -5.5(11) . . . . ?
Ir1 N3 C38 C37 5.8(19) . . . . ?
Ir1 N3 C38 C33 -172.5(8) . . . . ?
Ir1 N1 C7 N2 177.4(6) . . . . ?
Ir1 N1 C7 C6 -2.4(11) . . . . ?
Ir1 N1 C19 C18 6.0(18) . . . . ?
Ir1 N1 C19 C14 -176.0(7) . . . . ?
Ir1 O4 C47 C48 -0.3(18) . . . . ?
Ir1 O4 C47 C46 178.7(12) . . . . ?
Ir1 O4 C47 C9A 177.5(4) . . . . ?
Ir1 C20 C25 C26 1.4(10) . . . . ?
Ir1 C20 C25 C24 177.6(7) . . . . ?
Ir1 C20 C21 C22 -176.3(8) . . . . ?
Ir1 C1 C2 C3 -176.6(8) . . . . ?
Cl02 C23 C24 C25 -176.4(8) . . . . ?
Cl02 C23 C22 C21 177.2(8) . . . . ?
Cl03 C4 C5 C6 -178.4(8) . . . . ?
Cl03 C4 C3 C2 178.9(8) . . . . ?
O3 C49 C48 C47 -3(2) . . . . ?
O3 C49 C68 C13A 32(3) . . . . ?
O3 C49 C68 C72 -167(3) . . . . ?
O3 C49 C50 S1 27(4) . . . . ?
O3 C49 C50 C51 -155(4) . . . . ?
N3 C26 C25 C20 2.8(12) . . . . ?
N3 C26 C25 C24 -173.1(9) . . . . ?
N3 C38 C37 C36 179.5(11) . . . . ?
N3 C38 C33 N4 0.6(11) . . . . ?
N3 C38 C33 C34 -179.7(9) . . . . ?
N1 C7 C6 C1 0.8(13) . . . . ?
N1 C7 C6 C5 -175.4(9) . . . . ?
N1 C19 C14 N2 0.6(11) . . . . ?
N1 C19 C14 C15 -177.1(9) . . . . ?
O4 C47 C48 C49 4(2) . . . . ?
O4 C47 C46 C45 16.6(18) . . . . ?
O4 C47 C46 C44 -156.0(13) . . . . ?
O4 C47 C9A C23A -179(2) . . . . ?
O4 C47 C9A S22A 15.9(11) . . . . ?
N2 C7 C6 C1 -179.0(10) . . . . ?
N2 C7 C6 C5 4.8(18) . . . . ?
N2 C14 C15 C16 -177.0(10) . . . . ?
N2 C56 C59 C62 172(3) . . . . ?
N2 C56 C58 C57 -172(4) . . . . ?
N2 C8 C9 C10 -179(3) . . . . ?
N2 C8 C13 C12 179(3) . . . . ?
N4 C26 C25 C20 -177.4(9) . . . . ?
N4 C26 C25 C24 6.7(17) . . . . ?
N4 C33 C34 C35 179.6(10) . . . . ?
N4 C71 C60 C69 -180.0(19) . . . . ?
N4 C71 C70 C65 180.0(18) . . . . ?
N4 C27 C28 C29 179(2) . . . . ?
C20 C25 C24 C23 -0.2(15) . . . . ?
C20 C21 C22 C23 -1.5(16) . . . . ?
C18 C19 C14 N2 178.8(9) . . . . ?
C18 C19 C14 C15 1.1(16) . . . . ?
C7 N1 C19 C18 -179.0(11) . . . . ?
C7 N1 C19 C14 -1.1(11) . . . . ?
C7 N2 C14 C19 0.0(11) . . . . ?
C7 N2 C14 C15 177.5(11) . . . . ?
C7 N2 C56 C59 -72(3) . . . . ?
C7 N2 C56 C58 101(3) . . . . ?
C7 N2 C8 C9 -75(3) . . . . ?
C7 N2 C8 C13 106.1(18) . . . . ?
C7 C6 C1 Ir1 1.3(11) . . . . ?
C7 C6 C1 C2 -176.3(9) . . . . ?
C7 C6 C5 C4 175.7(10) . . . . ?
C26 N3 C38 C37 177.5(12) . . . . ?
C26 N3 C38 C33 -0.8(11) . . . . ?
C26 N4 C33 C38 -0.2(11) . . . . ?
C26 N4 C33 C34 -179.8(10) . . . . ?
C26 N4 C71 C60 63(2) . . . . ?
C26 N4 C71 C70 -117.1(15) . . . . ?
C26 N4 C27 C32 -97.7(19) . . . . ?
C26 N4 C27 C28 83.7(17) . . . . ?
C26 C25 C24 C23 175.3(10) . . . . ?
C25 C20 C21 C22 0.1(14) . . . . ?
C6 C1 C2 C3 0.7(14) . . . . ?
C4 C3 C2 C1 -1.1(16) . . . . ?
C38 N3 C26 N4 0.7(11) . . . . ?
C38 N3 C26 C25 -179.5(8) . . . . ?
C38 C37 C36 C35 1.4(18) . . . . ?
C38 C33 C34 C35 0.0(16) . . . . ?
C19 N1 C7 N2 1.1(11) . . . . ?
C19 N1 C7 C6 -178.7(9) . . . . ?
C19 C18 C17 C16 0.9(15) . . . . ?
C19 C14 C15 C16 0.2(15) . . . . ?
C14 N2 C7 N1 -0.7(11) . . . . ?
C14 N2 C7 C6 179.1(10) . . . . ?
C14 N2 C56 C59 104(2) . . . . ?
C14 N2 C56 C58 -83(2) . . . . ?
C14 N2 C8 C9 112.1(19) . . . . ?
C14 N2 C8 C13 -67(2) . . . . ?
C21 C20 C25 C26 -175.4(8) . . . . ?
C21 C20 C25 C24 0.8(13) . . . . ?
C56 N2 C7 N1 176(2) . . . . ?
C56 N2 C7 C6 -4(3) . . . . ?
C56 N2 C14 C19 -177(2) . . . . ?
C56 N2 C14 C15 1(3) . . . . ?
C56 C59 C62 C61 0.0 . . . . ?
C59 C56 C58 C57 0.0 . . . . ?
C59 C62 C61 C57 0.0 . . . . ?
C62 C61 C57 C58 0.0 . . . . ?
C61 C57 C58 C56 0.0 . . . . ?
C58 C56 C59 C62 0.0 . . . . ?
C37 C38 C33 N4 -178.0(9) . . . . ?
C37 C38 C33 C34 1.7(16) . . . . ?
C37 C36 C35 C34 0(2) . . . . ?
C33 N4 C26 N3 -0.3(11) . . . . ?
C33 N4 C26 C25 179.9(10) . . . . ?
C33 N4 C71 C60 -109.1(14) . . . . ?
C33 N4 C71 C70 71.0(17) . . . . ?
C33 N4 C27 C32 91.0(17) . . . . ?
C33 N4 C27 C28 -87.5(17) . . . . ?
C33 C38 C37 C36 -2.3(16) . . . . ?
C33 C34 C35 C36 -1.0(17) . . . . ?
C49 C68 C72 C63 -161(5) . . . . ?
C49 C50 S1 C53 177(3) . . . . ?
C49 C50 C51 C52 176(5) . . . . ?
C1 C6 C5 C4 -0.1(15) . . . . ?
C24 C23 C22 C21 2.1(17) . . . . ?
C71 N4 C26 N3 -173.1(17) . . . . ?
C71 N4 C26 C25 7(2) . . . . ?
C71 N4 C33 C38 173.4(16) . . . . ?
C71 N4 C33 C34 -6(2) . . . . ?
C71 C60 C69 C0 0.0 . . . . ?
C60 C71 C70 C65 0.0 . . . . ?
C60 C69 C0 C65 0.0 . . . . ?
C69 C0 C65 C70 0.0 . . . . ?
C0 C65 C70 C71 0.0 . . . . ?
C70 C71 C60 C69 0.0 . . . . ?
C5 C6 C1 Ir1 177.5(8) . . . . ?
C5 C6 C1 C2 -0.1(14) . . . . ?
C5 C4 C3 C2 1.0(16) . . . . ?
C15 C16 C17 C18 0.3(16) . . . . ?
C22 C23 C24 C25 -1.3(16) . . . . ?
C17 C18 C19 N1 176.1(10) . . . . ?
C17 C18 C19 C14 -1.6(14) . . . . ?
C17 C16 C15 C14 -0.8(15) . . . . ?
C3 C4 C5 C6 -0.4(16) . . . . ?
C48 C49 C68 C13A -159(2) . . . . ?
C48 C49 C68 C72 2(4) . . . . ?
C48 C49 C50 S1 -154(2) . . . . ?
C48 C49 C50 C51 24(6) . . . . ?
C48 C47 C46 C45 -164.3(12) . . . . ?
C48 C47 C46 C44 23(2) . . . . ?
C48 C47 C9A C23A -1(3) . . . . ?
C48 C47 C9A S22A -166.1(10) . . . . ?
C30 C31 C32 C27 0.0 . . . . ?
C31 C30 C29 C28 0.0 . . . . ?
C31 C32 C27 N4 -178(2) . . . . ?
C31 C32 C27 C28 0.0 . . . . ?
C32 C27 C28 C29 0.0 . . . . ?
C27 N4 C26 N3 -172.7(16) . . . . ?
C27 N4 C26 C25 7(2) . . . . ?
C27 N4 C33 C38 172.7(16) . . . . ?
C27 N4 C33 C34 -7(2) . . . . ?
C27 C28 C29 C30 0.0 . . . . ?
C29 C30 C31 C32 0.0 . . . . ?
C8 N2 C7 N1 -174.9(18) . . . . ?
C8 N2 C7 C6 5(2) . . . . ?
C8 N2 C14 C19 174.2(18) . . . . ?
C8 N2 C14 C15 -8(2) . . . . ?
C8 C9 C10 C11 0.0 . . . . ?
C9 C8 C13 C12 0.0 . . . . ?
C9 C10 C11 C12 0.0 . . . . ?
C10 C11 C12 C13 0.0 . . . . ?
C11 C12 C13 C8 0.0 . . . . ?
C13 C8 C9 C10 0.0 . . . . ?
C45 C41 C42 C43 0.0 . . . . ?
C45 C41 C40 O2 -166.4(18) . . . . ?
C45 C41 C40 O1 -4(4) . . . . ?
C41 C45 C46 C47 -173.3(18) . . . . ?
C41 C45 C46 C44 0.0 . . . . ?
C41 C42 C43 C44 0.0 . . . . ?
C42 C41 C40 O2 0(3) . . . . ?
C42 C41 C40 O1 163(3) . . . . ?
C42 C43 C44 C46 0.0 . . . . ?
C43 C44 C46 C47 172(2) . . . . ?
C43 C44 C46 C45 0.0 . . . . ?
C46 C47 C48 C49 -174.8(14) . . . . ?
C46 C45 C41 C42 0.0 . . . . ?
C46 C45 C41 C40 167(2) . . . . ?
C39 O2 C40 C41 178(2) . . . . ?
C39 O2 C40 O1 12(3) . . . . ?
C40 C41 C42 C43 -166(3) . . . . ?
C23A C29A C66 S22A 8(5) . . . . ?
C9A C47 C48 C49 -173.3(10) . . . . ?
C9A C23A C29A C66 -1(6) . . . . ?
C9A S22A C66 C29A -10(4) . . . . ?
C29A C23A C9A C47 -173(2) . . . . ?
C29A C23A C9A S22A -6(4) . . . . ?
C66 S22A C9A C47 178.1(18) . . . . ?
C66 S22A C9A C23A 9(2) . . . . ?
C63 C64 C67 C13A 0.0 . . . . ?
C63 C64 C67 C55 149(3) . . . . ?
C64 C63 C72 C68 0.0 . . . . ?
C64 C67 C13A C68 0.0 . . . . ?
C64 C67 C55 O6 -177(3) . . . . ?
C64 C67 C55 O5 7(3) . . . . ?
C67 C13A C68 C49 161(5) . . . . ?
C67 C13A C68 C72 0.0 . . . . ?
C67 C55 O5 C54 173(3) . . . . ?
C13A C67 C55 O6 -27(4) . . . . ?
C13A C67 C55 O5 157(3) . . . . ?
C13A C68 C72 C63 0.0 . . . . ?
C68 C49 C48 C47 -170(3) . . . . ?
C72 C63 C64 C67 0.0 . . . . ?
C50 C49 C48 C47 178(2) . . . . ?
C50 S1 C53 C52 9(4) . . . . ?
S1 C50 C51 C52 -6(4) . . . . ?
C51 C50 S1 C53 -2(3) . . . . ?
C51 C52 C53 S1 -13(4) . . . . ?
O6 C55 O5 C54 -3(2) . . . . ?
C55 C67 C13A C68 -147(4) . . . . ?
C53 C52 C51 C50 13(4) . . . . ?

loop_
_twin_individual_id
_twin_individual_mass_fraction_refined
1 0.9307(12)
2 0.0693(12)
